data_2224637
loop_
_publ_author_name
'Fun, Hoong-Kun'
'Quah, Ching Kheng'
'Vijesh, A. M.'
'Malladi, Shridhar'
'Isloor, Arun M.'

_publ_section_title
;
 4-Amino-3-(1-naphthyloxymethyl)-1<i>H</i>-1,2,4-triazole-5(4<i>H</i>)-thione
;
_journal_coeditor_code HB5255
_journal_issue 1
_journal_name_full 'Acta Crystallographica Section E'
_journal_page_first o29
_journal_page_last o30
_journal_paper_doi 10.1107/S1600536809051368
_journal_volume 66
_journal_year 2010
_chemical_formula_iupac 'C13 H12 N4 O S'
_chemical_formula_moiety 'C13 H12 N4 O S'
_chemical_formula_sum 'C13 H12 N4 O S'
_chemical_formula_weight 272.33
_chemical_name_systematic
;
4-Amino-3-(1-naphthyloxymethyl)-1<i>H</i>-1,2,4-triazole-5(4<i>H</i>)-thione
;
_space_group_IT_number 14
_symmetry_cell_setting monoclinic
_symmetry_space_group_name_Hall '-P 2ybc'
_symmetry_space_group_name_H-M 'P 1 21/c 1'
_atom_sites_solution_hydrogens geom
_atom_sites_solution_primary direct
_atom_sites_solution_secondary difmap
_audit_creation_method SHELXL-97
_cell_angle_alpha 90.00
_cell_angle_beta 113.4040(10)
_cell_angle_gamma 90.00
_cell_formula_units_Z 4
_cell_length_a 7.00230(10)
_cell_length_b 24.0785(4)
_cell_length_c 8.09150(10)
_cell_measurement_reflns_used 5692
_cell_measurement_temperature 100.00(10)
_cell_measurement_theta_max 35.06
_cell_measurement_theta_min 2.87
_cell_volume 1252.02(3)
_computing_cell_refinement 'SAINT (Bruker, 2005)'
_computing_data_collection 'APEX2 (Bruker, 2005)'
_computing_data_reduction 'SAINT (Bruker, 2005)'
_computing_molecular_graphics 'SHELXTL (Sheldrick, 2008)'
_computing_publication_material
;
SHELXTL (Sheldrick, 2008) and PLATON (Spek, 2009)
;
_computing_structure_refinement 'SHELXTL (Sheldrick, 2008)'
_computing_structure_solution 'SHELXTL (Sheldrick, 2008)'
_diffrn_ambient_temperature 100
_diffrn_measured_fraction_theta_full 0.993
_diffrn_measured_fraction_theta_max 0.993
_diffrn_measurement_device_type
;
Bruker SMART APEXII CCD
;
_diffrn_measurement_method '\f and \w scans'
_diffrn_radiation_monochromator graphite
_diffrn_radiation_source 'fine-focus sealed tube'
_diffrn_radiation_type MoK\a
_diffrn_radiation_wavelength 0.71073
_diffrn_reflns_av_R_equivalents 0.0445
_diffrn_reflns_av_sigmaI/netI 0.0481
_diffrn_reflns_limit_h_max 11
_diffrn_reflns_limit_h_min -11
_diffrn_reflns_limit_k_max 38
_diffrn_reflns_limit_k_min -39
_diffrn_reflns_limit_l_max 13
_diffrn_reflns_limit_l_min -13
_diffrn_reflns_number 24326
_diffrn_reflns_theta_full 35.82
_diffrn_reflns_theta_max 35.82
_diffrn_reflns_theta_min 2.87
_diffrn_standards_number 0
_exptl_absorpt_coefficient_mu 0.256
_exptl_absorpt_correction_T_max 0.983
_exptl_absorpt_correction_T_min 0.908
_exptl_absorpt_correction_type multi-scan
_exptl_absorpt_process_details '(<i>SADABS</i>; Bruker, 2005)'
_exptl_crystal_colour yellow
_exptl_crystal_density_diffrn 1.445
_exptl_crystal_density_method 'not measured'
_exptl_crystal_description plate
_exptl_crystal_F_000 568
_exptl_crystal_size_max 0.38
_exptl_crystal_size_mid 0.23
_exptl_crystal_size_min 0.07
_refine_diff_density_max 0.511
_refine_diff_density_min -0.332
_refine_ls_extinction_method none
_refine_ls_goodness_of_fit_ref 1.027
_refine_ls_hydrogen_treatment refall
_refine_ls_matrix_type full
_refine_ls_number_parameters 220
_refine_ls_number_reflns 5826
_refine_ls_number_restraints 0
_refine_ls_restrained_S_all 1.027
_refine_ls_R_factor_all 0.0696
_refine_ls_R_factor_gt 0.0445
_refine_ls_shift/su_max_lt 0.001
_refine_ls_shift/su_mean <0.001
_refine_ls_structure_factor_coef Fsqd
_refine_ls_weighting_details 'calc w=1/[\s^2^(Fo^2^)+(0.0592P)^2^+0.2140P] where P=(Fo^2^+2Fc^2^)/3'
_refine_ls_weighting_scheme calc
_refine_ls_wR_factor_gt 0.1086
_refine_ls_wR_factor_ref 0.1219
_reflns_number_gt 4223
_reflns_number_total 5826
_reflns_threshold_expression I>2\s(I)
_cod_data_source_file hb5255.cif
_cod_data_source_block I
_cod_depositor_comments
;
The following automatic conversions were performed:
'_symmetry_cell_setting' value 'Monoclinic' changed to 'monoclinic'
according to '/home/saulius/struct/CIF-dictionaries/cif_core.dic'
dictionary named 'cif_core.dic' version 2.4.1 from 2010-06-29.

Automatic conversion script
Id: cif_fix_enum 1527 2010-12-29 10:47:43Z saulius 

The following automatic conversions were performed:

'_symmetry_cell_setting' value 'Monoclinic' changed to 'monoclinic'
according to /home/saulius/struct/CIF-dictionaries/cif_core.dic
dictionary named 'cif_core.dic' version 2.4.1 from 2010-06-29.

Automatic conversion script
Id: cif_fix_values 1715 2011-07-08 13:25:40Z adriana 
;
_cod_original_sg_symbol_H-M 'P 21/c'
_cod_database_code 2224637
_cod_database_fobs_code 2224637

loop_
_symmetry_equiv_pos_as_xyz
'x, y, z'
'-x, y+1/2, -z+1/2'
'-x, -y, -z'
'x, -y-1/2, z-1/2'

loop_
_atom_site_type_symbol
_atom_site_label
_atom_site_fract_x
_atom_site_fract_y
_atom_site_fract_z
_atom_site_U_iso_or_equiv
_atom_site_adp_type
_atom_site_calc_flag
_atom_site_refinement_flags
_atom_site_occupancy
_atom_site_disorder_assembly
_atom_site_disorder_group
S S1 0.00629(5) 0.044619(13) 0.25791(4) 0.01810(8) Uani d . 1 . .
O O1 0.52129(13) -0.11362(4) 0.14188(11) 0.01666(16) Uani d . 1 . .
N N1 0.22651(15) -0.04341(4) 0.46060(13) 0.01481(17) Uani d . 1 . .
N N2 0.38889(16) -0.07854(4) 0.47914(13) 0.01636(18) Uani d . 1 . .
N N3 0.33179(15) -0.01814(4) 0.25913(12) 0.01411(17) Uani d . 1 . .
N N4 0.37675(18) 0.01243(5) 0.13172(14) 0.0193(2) Uani d . 1 . .
C C1 0.18602(17) -0.00623(5) 0.32721(14) 0.01419(19) Uani d . 1 . .
C C2 0.44981(17) -0.06189(5) 0.35421(15) 0.01418(19) Uani d . 1 . .
C C3 0.61978(18) -0.08762(5) 0.31417(15) 0.0162(2) Uani d . 1 . .
C C4 0.65096(17) -0.13872(5) 0.07391(14) 0.01338(19) Uani d . 1 . .
C C5 0.86351(18) -0.14187(5) 0.16169(16) 0.0165(2) Uani d . 1 . .
C C6 0.98108(19) -0.16981(5) 0.07908(17) 0.0195(2) Uani d . 1 . .
C C7 0.88492(19) -0.19351(5) -0.08729(17) 0.0187(2) Uani d . 1 . .
C C8 0.66644(18) -0.19040(5) -0.18076(15) 0.01484(19) Uani d . 1 . .
C C9 0.5615(2) -0.21540(5) -0.35253(16) 0.0185(2) Uani d . 1 . .
C C10 0.3499(2) -0.21323(5) -0.43817(16) 0.0199(2) Uani d . 1 . .
C C11 0.2304(2) -0.18580(5) -0.35758(16) 0.0178(2) Uani d . 1 . .
C C12 0.32576(18) -0.16061(5) -0.19258(15) 0.01452(19) Uani d . 1 . .
C C13 0.54499(17) -0.16261(4) -0.10061(14) 0.01255(18) Uani d . 1 . .
H H3A 0.693(2) -0.1148(6) 0.405(2) 0.013(3) Uiso d . 1 . .
H H3B 0.715(2) -0.0602(6) 0.310(2) 0.015(4) Uiso d . 1 . .
H H5A 0.940(3) -0.1254(7) 0.279(2) 0.022(4) Uiso d . 1 . .
H H6A 1.131(3) -0.1723(7) 0.134(2) 0.029(4) Uiso d . 1 . .
H H7A 0.962(3) -0.2110(7) -0.143(2) 0.026(4) Uiso d . 1 . .
H H9A 0.647(3) -0.2335(7) -0.404(2) 0.031(5) Uiso d . 1 . .
H H10A 0.288(3) -0.2318(7) -0.550(2) 0.028(4) Uiso d . 1 . .
H H11A 0.080(3) -0.1865(7) -0.414(2) 0.023(4) Uiso d . 1 . .
H H12A 0.240(3) -0.1418(7) -0.142(2) 0.022(4) Uiso d . 1 . .
H H1N1 0.162(3) -0.0455(7) 0.536(3) 0.031(5) Uiso d . 1 . .
H H1N4 0.284(3) 0.0023(8) 0.022(3) 0.035(5) Uiso d . 1 . .
H H2N4 0.354(3) 0.0475(8) 0.153(3) 0.035(5) Uiso d . 1 . .

loop_
_atom_site_aniso_label
_atom_site_aniso_U_11
_atom_site_aniso_U_22
_atom_site_aniso_U_33
_atom_site_aniso_U_12
_atom_site_aniso_U_13
_atom_site_aniso_U_23
S1 0.01841(14) 0.02112(15) 0.01629(13) 0.00540(10) 0.00852(11) 0.00193(10)
O1 0.0150(4) 0.0207(4) 0.0148(3) 0.0010(3) 0.0065(3) -0.0072(3)
N1 0.0161(4) 0.0159(4) 0.0151(4) 0.0006(3) 0.0090(4) -0.0001(3)
N2 0.0187(4) 0.0159(4) 0.0170(4) 0.0015(4) 0.0098(4) -0.0006(3)
N3 0.0157(4) 0.0156(4) 0.0129(4) 0.0004(3) 0.0077(3) -0.0001(3)
N4 0.0248(5) 0.0216(5) 0.0153(4) 0.0013(4) 0.0122(4) 0.0031(4)
C1 0.0144(5) 0.0157(5) 0.0133(4) -0.0014(4) 0.0064(4) -0.0022(3)
C2 0.0151(5) 0.0143(5) 0.0138(4) -0.0005(4) 0.0064(4) -0.0029(3)
C3 0.0157(5) 0.0191(5) 0.0135(4) 0.0012(4) 0.0056(4) -0.0044(4)
C4 0.0141(4) 0.0139(5) 0.0140(4) 0.0013(3) 0.0076(4) -0.0015(3)
C5 0.0148(5) 0.0188(5) 0.0156(5) 0.0000(4) 0.0057(4) -0.0023(4)
C6 0.0145(5) 0.0233(6) 0.0218(5) 0.0027(4) 0.0085(4) -0.0006(4)
C7 0.0187(5) 0.0193(5) 0.0218(5) 0.0035(4) 0.0118(5) -0.0007(4)
C8 0.0187(5) 0.0130(5) 0.0159(4) 0.0008(4) 0.0100(4) 0.0001(4)
C9 0.0259(6) 0.0157(5) 0.0172(5) -0.0006(4) 0.0120(5) -0.0034(4)
C10 0.0261(6) 0.0174(5) 0.0153(5) -0.0032(4) 0.0072(5) -0.0039(4)
C11 0.0185(5) 0.0177(5) 0.0159(5) -0.0026(4) 0.0054(4) 0.0000(4)
C12 0.0156(5) 0.0137(5) 0.0148(4) -0.0003(4) 0.0066(4) -0.0003(4)
C13 0.0145(5) 0.0111(4) 0.0129(4) 0.0004(3) 0.0065(4) -0.0003(3)

loop_
_atom_type_symbol
_atom_type_description
_atom_type_scat_dispersion_real
_atom_type_scat_dispersion_imag
_atom_type_scat_source
C C 0.0033 0.0016 'International Tables Vol C Tables 4.2.6.8 and 6.1.1.4'
H H 0.0000 0.0000 'International Tables Vol C Tables 4.2.6.8 and 6.1.1.4'
N N 0.0061 0.0033 'International Tables Vol C Tables 4.2.6.8 and 6.1.1.4'
O O 0.0106 0.0060 'International Tables Vol C Tables 4.2.6.8 and 6.1.1.4'
S S 0.1246 0.1234 'International Tables Vol C Tables 4.2.6.8 and 6.1.1.4'

loop_
_geom_angle_atom_site_label_1
_geom_angle_atom_site_label_2
_geom_angle_atom_site_label_3
_geom_angle_site_symmetry_1
_geom_angle_site_symmetry_3
_geom_angle
_geom_angle_publ_flag
C4 O1 C3 . . 116.29(9) ?
C1 N1 N2 . . 113.50(9) ?
C1 N1 H1N1 . . 125.7(12) ?
N2 N1 H1N1 . . 120.7(12) ?
C2 N2 N1 . . 103.67(9) ?
C1 N3 C2 . . 108.34(9) ?
C1 N3 N4 . . 127.42(10) ?
C2 N3 N4 . . 123.73(9) ?
N3 N4 H1N4 . . 107.3(12) ?
N3 N4 H2N4 . . 104.3(12) ?
H1N4 N4 H2N4 . . 109.4(18) ?
N1 C1 N3 . . 103.33(9) ?
N1 C1 S1 . . 130.05(8) ?
N3 C1 S1 . . 126.60(9) ?
N2 C2 N3 . . 111.15(10) ?
N2 C2 C3 . . 125.18(11) ?
N3 C2 C3 . . 123.64(10) ?
O1 C3 C2 . . 106.07(9) ?
O1 C3 H3A . . 110.6(9) ?
C2 C3 H3A . . 109.9(8) ?
O1 C3 H3B . . 110.0(9) ?
C2 C3 H3B . . 110.6(9) ?
H3A C3 H3B . . 109.6(13) ?
C5 C4 O1 . . 124.75(10) ?
C5 C4 C13 . . 121.29(9) ?
O1 C4 C13 . . 113.96(9) ?
C4 C5 C6 . . 119.66(11) ?
C4 C5 H5A . . 123.0(10) ?
C6 C5 H5A . . 117.3(10) ?
C7 C6 C5 . . 120.69(11) ?
C7 C6 H6A . . 116.6(10) ?
C5 C6 H6A . . 122.6(10) ?
C6 C7 C8 . . 120.62(10) ?
C6 C7 H7A . . 121.0(11) ?
C8 C7 H7A . . 118.4(11) ?
C7 C8 C9 . . 121.97(10) ?
C7 C8 C13 . . 119.74(10) ?
C9 C8 C13 . . 118.27(10) ?
C10 C9 C8 . . 121.01(10) ?
C10 C9 H9A . . 122.4(11) ?
C8 C9 H9A . . 116.6(11) ?
C9 C10 C11 . . 120.41(11) ?
C9 C10 H10A . . 117.4(10) ?
C11 C10 H10A . . 122.2(10) ?
C12 C11 C10 . . 120.45(11) ?
C12 C11 H11A . . 119.1(10) ?
C10 C11 H11A . . 120.4(10) ?
C11 C12 C13 . . 120.17(10) ?
C11 C12 H12A . . 118.5(10) ?
C13 C12 H12A . . 121.4(10) ?
C12 C13 C8 . . 119.68(10) ?
C12 C13 C4 . . 122.31(9) ?
C8 C13 C4 . . 117.98(10) ?

loop_
_geom_bond_atom_site_label_1
_geom_bond_atom_site_label_2
_geom_bond_site_symmetry_2
_geom_bond_distance
_geom_bond_publ_flag
S1 C1 . 1.6842(12) ?
O1 C4 . 1.3743(12) ?
O1 C3 . 1.4308(13) ?
N1 C1 . 1.3431(14) ?
N1 N2 . 1.3768(13) ?
N1 H1N1 . 0.894(19) ?
N2 C2 . 1.3066(14) ?
N3 C1 . 1.3691(13) ?
N3 C2 . 1.3710(15) ?
N3 N4 . 1.4005(13) ?
N4 H1N4 . 0.90(2) ?
N4 H2N4 . 0.888(19) ?
C2 C3 . 1.4872(15) ?
C3 H3A . 0.966(15) ?
C3 H3B . 0.948(15) ?
C4 C5 . 1.3732(16) ?
C4 C13 . 1.4294(15) ?
C5 C6 . 1.4192(16) ?
C5 H5A . 0.971(17) ?
C6 C7 . 1.3678(18) ?
C6 H6A . 0.964(18) ?
C7 C8 . 1.4138(17) ?
C7 H7A . 0.931(17) ?
C8 C9 . 1.4223(16) ?
C8 C13 . 1.4246(15) ?
C9 C10 . 1.3648(19) ?
C9 H9A . 0.964(17) ?
C10 C11 . 1.4123(17) ?
C10 H10A . 0.947(18) ?
C11 C12 . 1.3740(16) ?
C11 H11A . 0.967(17) ?
C12 C13 . 1.4160(16) ?
C12 H12A . 0.960(16) ?

loop_
_geom_hbond_atom_site_label_D
_geom_hbond_atom_site_label_H
_geom_hbond_atom_site_label_A
_geom_hbond_site_symmetry_A
_geom_hbond_distance_DH
_geom_hbond_distance_HA
_geom_hbond_distance_DA
_geom_hbond_angle_DHA
_geom_hbond_publ_flag
N1 H1N1 S1 3_556 0.89(2) 2.39(2) 3.2857(11) 176.2(14) yes
N4 H1N4 S1 3_555 0.90(2) 2.62(2) 3.5075(12) 167.3(19) yes
C12 H12A S1 3_555 0.96(2) 2.836(18) 3.5368(13) 130.3(12) yes
C9 H9A Cg1 4_544 0.964(17) 2.794(18) 3.6345(14) 146.8(14) yes

loop_
_geom_torsion_atom_site_label_1
_geom_torsion_atom_site_label_2
_geom_torsion_atom_site_label_3
_geom_torsion_atom_site_label_4
_geom_torsion_site_symmetry_1
_geom_torsion_site_symmetry_2
_geom_torsion_site_symmetry_3
_geom_torsion_site_symmetry_4
_geom_torsion
_geom_torsion_publ_flag
C1 N1 N2 C2 . . . . 0.50(13) ?
N2 N1 C1 N3 . . . . -0.61(12) ?
N2 N1 C1 S1 . . . . -179.18(9) ?
C2 N3 C1 N1 . . . . 0.48(12) ?
N4 N3 C1 N1 . . . . -171.51(10) ?
C2 N3 C1 S1 . . . . 179.11(9) ?
N4 N3 C1 S1 . . . . 7.12(17) ?
N1 N2 C2 N3 . . . . -0.17(12) ?
N1 N2 C2 C3 . . . . -178.26(11) ?
C1 N3 C2 N2 . . . . -0.20(13) ?
N4 N3 C2 N2 . . . . 172.15(10) ?
C1 N3 C2 C3 . . . . 177.92(10) ?
N4 N3 C2 C3 . . . . -9.73(17) ?
C4 O1 C3 C2 . . . . 177.76(9) ?
N2 C2 C3 O1 . . . . 110.95(12) ?
N3 C2 C3 O1 . . . . -66.91(14) ?
C3 O1 C4 C5 . . . . 2.21(16) ?
C3 O1 C4 C13 . . . . -178.28(9) ?
O1 C4 C5 C6 . . . . 178.85(11) ?
C13 C4 C5 C6 . . . . -0.63(17) ?
C4 C5 C6 C7 . . . . 0.18(19) ?
C5 C6 C7 C8 . . . . 0.32(19) ?
C6 C7 C8 C9 . . . . -178.92(12) ?
C6 C7 C8 C13 . . . . -0.36(18) ?
C7 C8 C9 C10 . . . . 178.15(11) ?
C13 C8 C9 C10 . . . . -0.43(17) ?
C8 C9 C10 C11 . . . . 0.18(18) ?
C9 C10 C11 C12 . . . . 0.48(18) ?
C10 C11 C12 C13 . . . . -0.87(17) ?
C11 C12 C13 C8 . . . . 0.61(16) ?
C11 C12 C13 C4 . . . . -177.82(11) ?
C7 C8 C13 C12 . . . . -178.58(11) ?
C9 C8 C13 C12 . . . . 0.03(16) ?
C7 C8 C13 C4 . . . . -0.08(16) ?
C9 C8 C13 C4 . . . . 178.53(10) ?
C5 C4 C13 C12 . . . . 179.03(11) ?
O1 C4 C13 C12 . . . . -0.50(15) ?
C5 C4 C13 C8 . . . . 0.57(16) ?
O1 C4 C13 C8 . . . . -178.96(9) ?

loop_
_cod_related_entry_id
_cod_related_entry_database
_cod_related_entry_code
1 ChemSpider 23074533
